data_7156057
loop_
_publ_author_name
'Liu, Jie-Jie'
'Huang, Hong-Yan'
'Cheng, Liang'
'Liu, Qi'
'Wang, Dong'
'Liu, Li'

_publ_section_title
;
 A catalyst-free intermolecular trans-iodoalkylation of alkynes.
;
_journal_issue 6
_journal_name_full 'Organic &amp; biomolecular chemistry'
_journal_page_first 899
_journal_page_last 903
_journal_paper_doi 10.1039/c7ob03159a
_journal_volume 16
_journal_year 2018
_chemical_formula_moiety 'C24 H20 I N O'
_chemical_formula_sum 'C24 H20 I N O'
_chemical_formula_weight 465.31
_space_group_crystal_system orthorhombic
_space_group_IT_number 61
_space_group_name_Hall '-P 2ac 2ab'
_space_group_name_H-M_alt 'P b c a'
_symmetry_space_group_name_Hall '-P 2ac 2ab'
_symmetry_space_group_name_H-M 'P b c a'
_atom_sites_solution_hydrogens geom
_audit_creation_date 2015-12-24
_audit_creation_method
;
Olex2 1.2
(compiled 2015.09.30 svn.r3233 for OlexSys, GUI svn.r5103)
;
_audit_update_record
;
2017-07-23 deposited with the CCDC.
2018-01-11 downloaded from the CCDC.
;
_cell_angle_alpha 90
_cell_angle_beta 90
_cell_angle_gamma 90
_cell_formula_units_Z 8
_cell_length_a 14.565(3)
_cell_length_b 11.480(2)
_cell_length_c 24.047(5)
_cell_measurement_reflns_used 9625
_cell_measurement_temperature 173.1500
_cell_measurement_theta_max 27.4852
_cell_measurement_theta_min 2.1965
_cell_volume 4020.8(14)
_computing_cell_refinement 'CrystalClear (Rigaku Inc., 2007)'
_computing_data_collection 'CrystalClear (Rigaku Inc., 2007)'
_computing_data_reduction 'CrystalClear (Rigaku Inc., 2007)'
_computing_molecular_graphics 'Olex2 (Dolomanov et al., 2009)'
_computing_publication_material 'CIFTAB (Sheldrick, 2013)'
_computing_structure_refinement 'SHELXL (Sheldrick, 2014)'
_computing_structure_solution
;
'SHELXT (Sheldrick, 2014)'
;
_diffrn_ambient_temperature 173.1500
_diffrn_detector_area_resol_mean 28.5714
_diffrn_measured_fraction_theta_full 0.994
_diffrn_measured_fraction_theta_max 0.995
_diffrn_measurement_details
;
scan:
    Number of images: 330
               Slice: -110.0000 - 55.0000
         Image width: 0.5000
            Exp time: 7.0000
       Rotation axis: Omega
               Omega: 0.0000
                 Chi: 45.0000
                 Phi: 180.0000
                 XTD: 45.0655
              2theta: -20.0331
scan:
    Number of images: 120
               Slice: -5.0000 - 55.0000
         Image width: 0.5000
            Exp time: 7.0000
       Rotation axis: Omega
               Omega: 0.0000
                 Chi: 45.0000
                 Phi: 90.0000
                 XTD: 45.0655
              2theta: -20.0331
;
_diffrn_measurement_device
;
Saturn724+ (2x2 bin mode)
;
_diffrn_measurement_device_details
;
AFC10: Fixed Chi 2 circle
;
_diffrn_measurement_device_type 'Saturn724+ CCD'
_diffrn_measurement_method '\w scans at fixed \c = 45\%'
_diffrn_orient_matrix_type d*Trek
_diffrn_orient_matrix_UB_11 0.0535
_diffrn_orient_matrix_UB_12 0.0558
_diffrn_orient_matrix_UB_13 0.0402
_diffrn_orient_matrix_UB_21 -0.0534
_diffrn_orient_matrix_UB_22 0.0270
_diffrn_orient_matrix_UB_23 0.0336
_diffrn_orient_matrix_UB_31 0.0055
_diffrn_orient_matrix_UB_32 -0.0274
_diffrn_orient_matrix_UB_33 0.0308
_diffrn_radiation_detector CCD
_diffrn_radiation_monochromator 'Graphite Monochromator'
_diffrn_radiation_type MoK\a
_diffrn_radiation_wavelength 0.71073
_diffrn_reflns_av_R_equivalents 0.0307
_diffrn_reflns_av_unetI/netI 0.0267
_diffrn_reflns_Laue_measured_fraction_full 0.994
_diffrn_reflns_Laue_measured_fraction_max 0.995
_diffrn_reflns_limit_h_max 18
_diffrn_reflns_limit_h_min -16
_diffrn_reflns_limit_k_max 14
_diffrn_reflns_limit_k_min -9
_diffrn_reflns_limit_l_max 31
_diffrn_reflns_limit_l_min -21
_diffrn_reflns_number 18287
_diffrn_reflns_point_group_measured_fraction_full 0.994
_diffrn_reflns_point_group_measured_fraction_max 0.995
_diffrn_reflns_theta_full 26.000
_diffrn_reflns_theta_max 27.482
_diffrn_reflns_theta_min 2.412
_diffrn_source 'Sealed Tube'
_diffrn_source_current 30.0000
_diffrn_source_power 1.5000
_diffrn_source_voltage 50.0000
_exptl_absorpt_coefficient_mu 1.606
_exptl_absorpt_correction_T_max 1.0000
_exptl_absorpt_correction_T_min 0.6757
_exptl_absorpt_correction_type multi-scan
_exptl_absorpt_process_details 'CrystalClear (Rigaku Inc., 2007)'
_exptl_crystal_colour Colorless
_exptl_crystal_density_diffrn 1.537
_exptl_crystal_description block
_exptl_crystal_F_000 1856
_exptl_crystal_size_max 0.35
_exptl_crystal_size_mid 0.35
_exptl_crystal_size_min 0.21
_refine_diff_density_max 0.544
_refine_diff_density_min -0.454
_refine_diff_density_rms 0.085
_refine_ls_extinction_method none
_refine_ls_goodness_of_fit_ref 1.193
_refine_ls_hydrogen_treatment constr
_refine_ls_matrix_type full
_refine_ls_number_parameters 256
_refine_ls_number_reflns 4590
_refine_ls_number_restraints 20
_refine_ls_restrained_S_all 1.192
_refine_ls_R_factor_all 0.0392
_refine_ls_R_factor_gt 0.0364
_refine_ls_shift/su_max 0.001
_refine_ls_shift/su_mean 0.000
_refine_ls_structure_factor_coef Fsqd
_refine_ls_weighting_details 'w=1/[\s^2^(Fo^2^)+(0.0230P)^2^+4.1850P] where P=(Fo^2^+2Fc^2^)/3'
_refine_ls_weighting_scheme calc
_refine_ls_wR_factor_gt 0.0754
_refine_ls_wR_factor_ref 0.0766
_reflns_Friedel_coverage 0.000
_reflns_number_gt 4363
_reflns_number_total 4590
_reflns_threshold_expression 'I > 2\s(I)'
_cod_data_source_file c7ob03159a2.cif
_cod_data_source_block sa4505a
_cod_depositor_comments 'Adding full bibliography for 7156057--7156060.cif.'
_cod_original_cell_volume 4020.9(14)
_cod_database_code 7156057
_shelxl_version_number 2013-4
_shelx_space_group_comment
;
The symmetry employed for this shelxl refinement is uniquely defined
by the following loop, which should always be used as a source of
symmetry information in preference to the above space-group names.
They are only intended as comments.
;
_diffrn_number_total 5114
_olex2_refinement_description
;
1. Fixed Uiso
 At 1.2 times of:
  All C(H) groups
 At 1.5 times of:
  All C(H,H,H) groups
2. Restrained distances
 I1A-C17 = I1-C17
 2.13 with sigma of 0.01
3. Uiso/Uaniso restraints and constraints
I1: within 1.7A with sigma of 0.02 and sigma for terminal atoms of 0.04
I1 \\sim I1A: within 1.7A with sigma of 0.02 and sigma for terminal atoms of
0.04
Uanis(I1) \\sim Ueq: with sigma of 0.01 and sigma for terminal atoms of 0.02
Uanis(I1A) \\sim Ueq, Uanis(I1) \\sim Ueq: with sigma of 0.01 and sigma for
terminal atoms of 0.02
4. Others
 Sof(I1A)=1-FVAR(1)
 Sof(I1)=FVAR(1)
5.a Aromatic/amide H refined with riding coordinates:
 C2(H2), C3(H3), C4(H4), C5(H5), C10(H10), C11(H11), C13(H13), C14(H14),
 C16(H16), C19(H19), C20(H20), C21(H21), C22(H22), C23(H23)
5.b Idealised Me refined as rotating group:
 C15(H15A,H15B,H15C), C24(H24A,H24B,H24C)
;
_olex2_submission_special_instructions 'No special instructions were received'

loop_
_space_group_symop_operation_xyz
'x, y, z'
'-x+1/2, -y, z+1/2'
'-x, y+1/2, -z+1/2'
'x+1/2, -y+1/2, -z'
'-x, -y, -z'
'x-1/2, y, -z-1/2'
'x, -y-1/2, z-1/2'
'-x-1/2, y-1/2, z'

loop_
_atom_site_label
_atom_site_type_symbol
_atom_site_fract_x
_atom_site_fract_y
_atom_site_fract_z
_atom_site_U_iso_or_equiv
_atom_site_adp_type
_atom_site_occupancy
_atom_site_site_symmetry_order
_atom_site_calc_flag
_atom_site_refinement_flags_posn
_atom_site_refinement_flags_adp
_atom_site_refinement_flags_occupancy
_atom_site_disorder_assembly
_atom_site_disorder_group
O1 O 0.48747(12) 0.49950(15) 0.28225(7) 0.0287(4) Uani 1 1 d . . . . .
N1 N 0.53649(13) 0.68858(16) 0.29374(8) 0.0216(4) Uani 1 1 d . . . . .
C1 C 0.51668(16) 0.7159(2) 0.38719(9) 0.0226(4) Uani 1 1 d . . . . .
C2 C 0.52109(17) 0.7776(2) 0.43639(10) 0.0292(5) Uani 1 1 d . . . . .
H2 H 0.5031 0.7435 0.4697 0.035 Uiso 1 1 calc R . . . .
C3 C 0.55298(19) 0.8921(2) 0.43509(11) 0.0331(6) Uani 1 1 d . . . . .
H3 H 0.5567 0.9346 0.4679 0.040 Uiso 1 1 calc R . . . .
C4 C 0.57928(19) 0.9429(2) 0.38530(12) 0.0334(6) Uani 1 1 d . . . . .
H4 H 0.5996 1.0197 0.3852 0.040 Uiso 1 1 calc R . . . .
C5 C 0.57590(17) 0.8814(2) 0.33538(11) 0.0282(5) Uani 1 1 d . . . . .
H5 H 0.5937 0.9154 0.3020 0.034 Uiso 1 1 calc R . . . .
C6 C 0.54504(15) 0.76809(19) 0.33761(9) 0.0221(4) Uani 1 1 d . . . . .
C7 C 0.50068(15) 0.5845(2) 0.31091(9) 0.0227(4) Uani 1 1 d . . . . .
C8 C 0.48291(15) 0.5933(2) 0.37482(9) 0.0221(4) Uani 1 1 d . . . . .
C9 C 0.53877(16) 0.4960(2) 0.40232(9) 0.0230(5) Uani 1 1 d . . . . .
C10 C 0.50610(18) 0.3818(2) 0.40073(10) 0.0270(5) Uani 1 1 d . . . . .
H10 H 0.4505 0.3657 0.3833 0.032 Uiso 1 1 calc R . . . .
C11 C 0.55589(18) 0.2925(2) 0.42486(10) 0.0299(5) Uani 1 1 d . . . . .
H11 H 0.5329 0.2170 0.4236 0.036 Uiso 1 1 calc R . . . .
C12 C 0.63950(18) 0.3130(2) 0.45100(10) 0.0292(5) Uani 1 1 d . . . . .
C13 C 0.67257(17) 0.4264(2) 0.45139(11) 0.0315(5) Uani 1 1 d . . . . .
H13 H 0.7288 0.4422 0.4680 0.038 Uiso 1 1 calc R . . . .
C14 C 0.62298(17) 0.5167(2) 0.42731(10) 0.0289(5) Uani 1 1 d . . . . .
H14 H 0.6466 0.5920 0.4280 0.035 Uiso 1 1 calc R . . . .
C15 C 0.6919(2) 0.2165(3) 0.47936(13) 0.0423(7) Uani 1 1 d . . . . .
H15A H 0.6712 0.2092 0.5171 0.063 Uiso 1 1 calc GR . . . .
H15B H 0.7563 0.2343 0.4790 0.063 Uiso 1 1 calc GR . . . .
H15C H 0.6815 0.1445 0.4600 0.063 Uiso 1 1 calc GR . . . .
C16 C 0.38287(17) 0.5797(2) 0.39127(9) 0.0243(5) Uani 1 1 d . . . . .
H16 H 0.3722 0.5606 0.4283 0.029 Uiso 1 1 calc R . . . .
C17 C 0.30831(15) 0.5916(2) 0.35961(10) 0.0244(5) Uani 1 1 d D . . . .
C18 C 0.30075(15) 0.6286(2) 0.30100(10) 0.0234(5) Uani 1 1 d . . . . .
C19 C 0.26354(17) 0.5543(2) 0.26121(10) 0.0288(5) Uani 1 1 d . . . . .
H19 H 0.2430 0.4809 0.2719 0.035 Uiso 1 1 calc R . . . .
C20 C 0.25661(19) 0.5875(3) 0.20618(11) 0.0346(6) Uani 1 1 d . . . . .
H20 H 0.2313 0.5371 0.1800 0.041 Uiso 1 1 calc R . . . .
C21 C 0.28793(18) 0.6969(3) 0.19026(11) 0.0360(6) Uani 1 1 d . . . . .
H21 H 0.2838 0.7197 0.1532 0.043 Uiso 1 1 calc R . . . .
C22 C 0.32506(18) 0.7718(2) 0.22898(12) 0.0347(6) Uani 1 1 d . . . . .
H22 H 0.3465 0.8446 0.2180 0.042 Uiso 1 1 calc R . . . .
C23 C 0.33055(16) 0.7386(2) 0.28483(11) 0.0274(5) Uani 1 1 d . . . . .
H23 H 0.3541 0.7899 0.3111 0.033 Uiso 1 1 calc R . . . .
C24 C 0.55856(17) 0.7140(2) 0.23597(10) 0.0274(5) Uani 1 1 d . . . . .
H24A H 0.5219 0.7783 0.2233 0.041 Uiso 1 1 calc GR . . . .
H24B H 0.5459 0.6467 0.2135 0.041 Uiso 1 1 calc GR . . . .
H24C H 0.6224 0.7337 0.2329 0.041 Uiso 1 1 calc GR . . . .
I1 I 0.1794(2) 0.5441(3) 0.39568(16) 0.0344(4) Uani 0.54(3) 1 d D U P A 1
I1A I 0.1792(3) 0.5611(9) 0.3987(2) 0.0463(7) Uani 0.46(3) 1 d D U P A 2

loop_
_atom_site_aniso_label
_atom_site_aniso_U_11
_atom_site_aniso_U_22
_atom_site_aniso_U_33
_atom_site_aniso_U_23
_atom_site_aniso_U_13
_atom_site_aniso_U_12
O1 0.0362(10) 0.0263(8) 0.0237(8) -0.0044(7) -0.0030(7) -0.0005(7)
N1 0.0225(9) 0.0258(9) 0.0166(9) 0.0012(7) 0.0011(7) 0.0002(7)
C1 0.0199(11) 0.0266(11) 0.0212(11) -0.0003(9) -0.0006(9) 0.0000(8)
C2 0.0299(13) 0.0379(13) 0.0198(11) -0.0026(10) 0.0016(10) -0.0007(10)
C3 0.0356(14) 0.0339(13) 0.0299(13) -0.0116(11) 0.0001(11) -0.0022(11)
C4 0.0352(14) 0.0261(12) 0.0389(14) -0.0022(11) -0.0035(11) -0.0025(10)
C5 0.0266(12) 0.0300(12) 0.0279(12) 0.0039(10) 0.0002(10) -0.0031(9)
C6 0.0189(10) 0.0268(11) 0.0205(11) -0.0015(9) 0.0007(8) 0.0017(8)
C7 0.0189(11) 0.0275(11) 0.0218(11) -0.0001(9) -0.0018(9) 0.0028(8)
C8 0.0214(11) 0.0268(11) 0.0183(10) -0.0009(9) -0.0011(8) -0.0016(9)
C9 0.0252(12) 0.0282(11) 0.0155(10) 0.0023(9) 0.0007(9) 0.0001(9)
C10 0.0281(12) 0.0302(12) 0.0228(12) -0.0019(9) -0.0020(9) -0.0009(10)
C11 0.0378(14) 0.0263(11) 0.0258(12) 0.0007(10) 0.0035(10) 0.0007(10)
C12 0.0326(13) 0.0348(12) 0.0203(11) 0.0011(10) 0.0051(10) 0.0107(10)
C13 0.0239(12) 0.0438(14) 0.0269(12) 0.0039(11) -0.0032(10) 0.0009(10)
C14 0.0265(12) 0.0318(12) 0.0282(12) 0.0041(10) -0.0025(10) -0.0025(10)
C15 0.0446(17) 0.0453(16) 0.0371(15) 0.0066(13) 0.0024(13) 0.0191(13)
C16 0.0243(12) 0.0295(11) 0.0192(10) 0.0013(9) 0.0016(9) -0.0008(9)
C17 0.0211(11) 0.0295(11) 0.0228(11) 0.0000(9) 0.0038(9) 0.0004(9)
C18 0.0190(11) 0.0295(11) 0.0218(11) 0.0018(9) -0.0005(9) 0.0044(9)
C19 0.0269(12) 0.0325(12) 0.0270(12) 0.0003(10) -0.0014(10) 0.0010(10)
C20 0.0304(13) 0.0487(15) 0.0246(12) -0.0046(12) -0.0019(10) 0.0052(11)
C21 0.0312(13) 0.0537(16) 0.0231(12) 0.0091(12) 0.0037(10) 0.0142(12)
C22 0.0295(13) 0.0358(13) 0.0386(15) 0.0110(11) 0.0081(11) 0.0072(10)
C23 0.0233(12) 0.0280(11) 0.0310(13) 0.0020(10) -0.0002(10) 0.0028(9)
C24 0.0288(12) 0.0352(12) 0.0182(11) 0.0036(10) 0.0045(9) 0.0013(10)
I1 0.0238(5) 0.0512(11) 0.0283(5) 0.0074(3) 0.0040(3) -0.0059(4)
I1A 0.0214(6) 0.0883(19) 0.0293(6) 0.0116(11) 0.0020(4) 0.0035(9)

loop_
_atom_type_symbol
_atom_type_description
_atom_type_scat_dispersion_real
_atom_type_scat_dispersion_imag
_atom_type_scat_source
C C 0.0033 0.0016 'International Tables Vol C Tables 4.2.6.8 and 6.1.1.4'
H H 0.0000 0.0000 'International Tables Vol C Tables 4.2.6.8 and 6.1.1.4'
I I -0.4742 1.8119 'International Tables Vol C Tables 4.2.6.8 and 6.1.1.4'
N N 0.0061 0.0033 'International Tables Vol C Tables 4.2.6.8 and 6.1.1.4'
O O 0.0106 0.0060 'International Tables Vol C Tables 4.2.6.8 and 6.1.1.4'

loop_
_geom_angle_atom_site_label_1
_geom_angle_atom_site_label_2
_geom_angle_atom_site_label_3
_geom_angle
C6 N1 C24 124.66(19)
C7 N1 C6 112.07(18)
C7 N1 C24 123.21(19)
C2 C1 C6 119.8(2)
C2 C1 C8 131.2(2)
C6 C1 C8 109.01(19)
C1 C2 H2 120.7
C1 C2 C3 118.7(2)
C3 C2 H2 120.7
C2 C3 H3 119.7
C4 C3 C2 120.6(2)
C4 C3 H3 119.7
C3 C4 H4 119.3
C3 C4 C5 121.4(2)
C5 C4 H4 119.3
C4 C5 H5 121.4
C6 C5 C4 117.2(2)
C6 C5 H5 121.4
C1 C6 N1 109.70(19)
C5 C6 N1 128.0(2)
C5 C6 C1 122.3(2)
O1 C7 N1 126.4(2)
O1 C7 C8 125.9(2)
N1 C7 C8 107.70(18)
C1 C8 C7 101.47(18)
C1 C8 C9 114.77(19)
C9 C8 C7 106.83(18)
C16 C8 C1 110.79(19)
C16 C8 C7 114.13(18)
C16 C8 C9 108.79(18)
C10 C9 C8 119.5(2)
C14 C9 C8 122.1(2)
C14 C9 C10 118.4(2)
C9 C10 H10 119.8
C11 C10 C9 120.4(2)
C11 C10 H10 119.8
C10 C11 H11 119.2
C10 C11 C12 121.6(2)
C12 C11 H11 119.2
C11 C12 C15 121.6(2)
C13 C12 C11 117.7(2)
C13 C12 C15 120.7(2)
C12 C13 H13 119.5
C12 C13 C14 121.1(2)
C14 C13 H13 119.5
C9 C14 C13 120.8(2)
C9 C14 H14 119.6
C13 C14 H14 119.6
C12 C15 H15A 109.5
C12 C15 H15B 109.5
C12 C15 H15C 109.5
H15A C15 H15B 109.5
H15A C15 H15C 109.5
H15B C15 H15C 109.5
C8 C16 H16 115.8
C17 C16 C8 128.5(2)
C17 C16 H16 115.8
C16 C17 C18 129.5(2)
C16 C17 I1 117.2(2)
C16 C17 I1A 116.7(2)
C18 C17 I1 113.27(19)
C18 C17 I1A 113.73(19)
C19 C18 C17 120.5(2)
C23 C18 C17 120.4(2)
C23 C18 C19 119.1(2)
C18 C19 H19 119.4
C20 C19 C18 121.2(2)
C20 C19 H19 119.4
C19 C20 H20 120.4
C19 C20 C21 119.3(3)
C21 C20 H20 120.4
C20 C21 H21 119.8
C22 C21 C20 120.4(2)
C22 C21 H21 119.8
C21 C22 H22 120.0
C21 C22 C23 120.0(2)
C23 C22 H22 120.0
C18 C23 C22 119.9(2)
C18 C23 H23 120.0
C22 C23 H23 120.0
N1 C24 H24A 109.5
N1 C24 H24B 109.5
N1 C24 H24C 109.5
H24A C24 H24B 109.5
H24A C24 H24C 109.5
H24B C24 H24C 109.5

loop_
_geom_bond_atom_site_label_1
_geom_bond_atom_site_label_2
_geom_bond_distance
O1 C7 1.210(3)
N1 C6 1.401(3)
N1 C7 1.367(3)
N1 C24 1.455(3)
C1 C2 1.381(3)
C1 C6 1.397(3)
C1 C8 1.520(3)
C2 H2 0.9300
C2 C3 1.394(4)
C3 H3 0.9300
C3 C4 1.386(4)
C4 H4 0.9300
C4 C5 1.394(4)
C5 H5 0.9300
C5 C6 1.377(3)
C7 C8 1.562(3)
C8 C9 1.532(3)
C8 C16 1.518(3)
C9 C10 1.394(3)
C9 C14 1.387(3)
C10 H10 0.9300
C10 C11 1.384(3)
C11 H11 0.9300
C11 C12 1.390(4)
C12 C13 1.388(4)
C12 C15 1.508(3)
C13 H13 0.9300
C13 C14 1.390(3)
C14 H14 0.9300
C15 H15A 0.9600
C15 H15B 0.9600
C15 H15C 0.9600
C16 H16 0.9300
C16 C17 1.333(3)
C17 C18 1.476(3)
C17 I1 2.139(4)
C17 I1A 2.131(4)
C18 C19 1.392(3)
C18 C23 1.390(3)
C19 H19 0.9300
C19 C20 1.381(3)
C20 H20 0.9300
C20 C21 1.390(4)
C21 H21 0.9300
C21 C22 1.378(4)
C22 H22 0.9300
C22 C23 1.399(4)
C23 H23 0.9300
C24 H24A 0.9600
C24 H24B 0.9600
C24 H24C 0.9600

loop_
_geom_torsion_atom_site_label_1
_geom_torsion_atom_site_label_2
_geom_torsion_atom_site_label_3
_geom_torsion_atom_site_label_4
_geom_torsion
O1 C7 C8 C1 177.1(2)
O1 C7 C8 C9 56.5(3)
O1 C7 C8 C16 -63.8(3)
N1 C7 C8 C1 -1.0(2)
N1 C7 C8 C9 -121.5(2)
N1 C7 C8 C16 118.2(2)
C1 C2 C3 C4 0.3(4)
C1 C8 C9 C10 170.4(2)
C1 C8 C9 C14 -11.9(3)
C1 C8 C16 C17 94.7(3)
C2 C1 C6 N1 178.6(2)
C2 C1 C6 C5 -1.5(4)
C2 C1 C8 C7 -179.1(2)
C2 C1 C8 C9 -64.4(3)
C2 C1 C8 C16 59.3(3)
C2 C3 C4 C5 -0.9(4)
C3 C4 C5 C6 0.2(4)
C4 C5 C6 N1 -179.1(2)
C4 C5 C6 C1 0.9(4)
C6 N1 C7 O1 -178.5(2)
C6 N1 C7 C8 -0.4(2)
C6 C1 C2 C3 0.8(4)
C6 C1 C8 C7 2.1(2)
C6 C1 C8 C9 116.8(2)
C6 C1 C8 C16 -119.5(2)
C7 N1 C6 C1 1.8(3)
C7 N1 C6 C5 -178.1(2)
C7 C8 C9 C10 -78.0(3)
C7 C8 C9 C14 99.7(2)
C7 C8 C16 C17 -19.1(3)
C8 C1 C2 C3 -177.9(2)
C8 C1 C6 N1 -2.5(3)
C8 C1 C6 C5 177.5(2)
C8 C9 C10 C11 179.4(2)
C8 C9 C14 C13 -179.3(2)
C8 C16 C17 C18 -4.6(4)
C8 C16 C17 I1 172.4(2)
C8 C16 C17 I1A 178.7(4)
C9 C8 C16 C17 -138.3(3)
C9 C10 C11 C12 -0.3(4)
C10 C9 C14 C13 -1.5(4)
C10 C11 C12 C13 -1.0(4)
C10 C11 C12 C15 177.4(2)
C11 C12 C13 C14 1.1(4)
C12 C13 C14 C9 0.2(4)
C14 C9 C10 C11 1.6(4)
C15 C12 C13 C14 -177.4(2)
C16 C8 C9 C10 45.7(3)
C16 C8 C9 C14 -136.6(2)
C16 C17 C18 C19 119.1(3)
C16 C17 C18 C23 -61.0(4)
C17 C18 C19 C20 -179.6(2)
C17 C18 C23 C22 178.5(2)
C18 C19 C20 C21 0.4(4)
C19 C18 C23 C22 -1.6(3)
C19 C20 C21 C22 -0.3(4)
C20 C21 C22 C23 -0.7(4)
C21 C22 C23 C18 1.7(4)
C23 C18 C19 C20 0.6(4)
C24 N1 C6 C1 179.0(2)
C24 N1 C6 C5 -0.9(4)
C24 N1 C7 O1 4.3(4)
C24 N1 C7 C8 -177.65(19)
I1 C17 C18 C19 -57.9(3)
I1 C17 C18 C23 121.9(2)
I1A C17 C18 C19 -64.0(4)
I1A C17 C18 C23 115.9(4)
